data_2108662
loop_
_publ_author_name
'Mali, Bhupendra P.'
'Dash, Soumya Ranjan'
'Nikam, Shrikant B.'
'Puthuvakkal, Anisha'
'Vanka, Kumar'
'Manoj, Kochunnoonny'
'Gonnade, Rajesh G.'

_publ_section_title
;
 Five concomitant polymorphs of a green fluorescent protein chromophore
 (GFPc) analogue: understanding variations in photoluminescence with
 \p-stacking interactions
;
_journal_issue 5
_journal_name_full 'Acta Crystallographica Section B'
_journal_page_first
;
;
_journal_paper_doi 10.1107/S2052520620010343
_journal_volume 76
_journal_year 2020
_chemical_formula_moiety 'C15 H18 N2 O4'
_chemical_formula_sum 'C15 H18 N2 O4'
_chemical_formula_weight 290.31
_space_group_crystal_system triclinic
_space_group_IT_number 2
_space_group_name_Hall '-P 1'
_space_group_name_H-M_alt 'P -1'
_atom_sites_solution_hydrogens geom
_audit_creation_method SHELXL-2014/7
_cell_angle_alpha 80.629(5)
_cell_angle_beta 82.485(5)
_cell_angle_gamma 62.419(5)
_cell_formula_units_Z 8
_cell_length_a 13.1277(19)
_cell_length_b 13.977(2)
_cell_length_c 17.802(3)
_cell_measurement_reflns_used 9928
_cell_measurement_temperature 100(2)
_cell_measurement_theta_max 29.52
_cell_measurement_theta_min 2.29
_cell_volume 2850.8(8)
_computing_cell_refinement 'SAINT (Bruker, 2016)'
_computing_data_collection 'APEX3 (Bruker, 2016)'
_computing_data_reduction 'SAINT (Bruker, 2016)'
_computing_molecular_graphics 'Bruker SHELXTL'
_computing_publication_material 'Bruker SHELXTL'
_computing_structure_refinement 'SHELXL-2014/7 (Sheldrick, 2014)'
_computing_structure_solution 'SHELXS-97 (Sheldrick 2008)'
_diffrn_ambient_temperature 100(2)
_diffrn_detector 'Photon II CPAD Area Detector'
_diffrn_detector_area_resol_mean 7.39
_diffrn_measured_fraction_theta_full 0.996
_diffrn_measured_fraction_theta_max 0.994
_diffrn_measurement_device '\k-geometry diffractometer'
_diffrn_measurement_device_type 'Bruker D8 VENTURE Kappa Duo PHOTON II CPAD'
_diffrn_measurement_method '\f and \w scans'
_diffrn_radiation_monochromator 'multilayer mirrors'
_diffrn_radiation_type MoK\a
_diffrn_radiation_wavelength 0.71073
_diffrn_reflns_av_R_equivalents 0.0577
_diffrn_reflns_av_unetI/netI 0.0301
_diffrn_reflns_Laue_measured_fraction_full 0.996
_diffrn_reflns_Laue_measured_fraction_max 0.994
_diffrn_reflns_limit_h_max 18
_diffrn_reflns_limit_h_min -18
_diffrn_reflns_limit_k_max 19
_diffrn_reflns_limit_k_min -19
_diffrn_reflns_limit_l_max 24
_diffrn_reflns_limit_l_min -24
_diffrn_reflns_number 171837
_diffrn_reflns_point_group_measured_fraction_full 0.996
_diffrn_reflns_point_group_measured_fraction_max 0.994
_diffrn_reflns_theta_full 25.242
_diffrn_reflns_theta_max 29.635
_diffrn_reflns_theta_min 2.324
_diffrn_source 'micro-focus sealed tube'
_diffrn_source_type 'Incoatech I\mS HB'
_exptl_absorpt_coefficient_mu 0.099
_exptl_absorpt_correction_T_max 0.992
_exptl_absorpt_correction_T_min 0.979
_exptl_absorpt_correction_type multi-scan
_exptl_absorpt_process_details 'SADABS (Bruker, 2006)'
_exptl_crystal_colour YELLOW
_exptl_crystal_density_diffrn 1.353
_exptl_crystal_description PLATE
_exptl_crystal_F_000 1232
_exptl_crystal_size_max 0.220
_exptl_crystal_size_mid 0.110
_exptl_crystal_size_min 0.080
_refine_diff_density_max 0.573
_refine_diff_density_min -0.335
_refine_diff_density_rms 0.055
_refine_ls_extinction_method none
_refine_ls_goodness_of_fit_ref 1.162
_refine_ls_hydrogen_treatment constr
_refine_ls_matrix_type full
_refine_ls_number_parameters 831
_refine_ls_number_reflns 15991
_refine_ls_number_restraints 76
_refine_ls_restrained_S_all 1.170
_refine_ls_R_factor_all 0.0795
_refine_ls_R_factor_gt 0.0653
_refine_ls_shift/su_max 0.001
_refine_ls_shift/su_mean 0.000
_refine_ls_structure_factor_coef Fsqd
_refine_ls_weighting_details 'w=1/[\s^2^(Fo^2^)+(0.0456P)^2^+2.2488P] where P=(Fo^2^+2Fc^2^)/3'
_refine_ls_weighting_scheme calc
_refine_ls_wR_factor_gt 0.1404
_refine_ls_wR_factor_ref 0.1467
_reflns_Friedel_coverage 0.000
_reflns_number_gt 13406
_reflns_number_total 15991
_reflns_threshold_expression 'I > 2\s(I)'
_cod_data_source_file aw5046sup1.cif
_cod_data_source_block Form_V
_cod_depositor_comments
;
The following automatic conversions were performed:

data item '_exptl_absorpt_correction_type' value 'MULTI-SCAN' was
changed to 'multi-scan' in accordance with the
/home/data/users/saulius/crontab/automatic-downloads/rss-feeds/IUCr/lib/dictionaries/cif_core.dic
dictionary named 'cif_core.dic' version 2.4.2 last updated on
2011-04-26.

Automatic conversion script
Id: cif_fix_values 7556 2019-12-06 15:28:31Z antanas 
;
_cod_original_cell_volume 2850.9(7)
_cod_database_code 2108662
_shelx_shelxl_version_number 2014/7
_shelx_space_group_comment
;
The symmetry employed for this shelxl refinement is uniquely defined
by the following loop, which should always be used as a source of
symmetry information in preference to the above space-group names.
They are only intended as comments.
;
_shelx_estimated_absorpt_t_min 0.979
_shelx_estimated_absorpt_t_max 0.992

loop_
_space_group_symop_operation_xyz
'x, y, z'
'-x, -y, -z'

loop_
_atom_site_label
_atom_site_type_symbol
_atom_site_fract_x
_atom_site_fract_y
_atom_site_fract_z
_atom_site_U_iso_or_equiv
_atom_site_adp_type
_atom_site_occupancy
_atom_site_site_symmetry_order
_atom_site_calc_flag
_atom_site_refinement_flags_posn
_atom_site_refinement_flags_adp
_atom_site_refinement_flags_occupancy
_atom_site_disorder_assembly
_atom_site_disorder_group
O1A O 0.37442(12) 0.22526(11) 1.17909(8) 0.0303(3) Uani 1 1 d . . . . .
O2A O 0.40766(12) 0.02252(11) 0.78871(8) 0.0280(3) Uani 1 1 d . . . . .
O3A O 0.51539(13) 0.12996(12) 0.70170(8) 0.0334(3) Uani 1 1 d . . . . .
O4A O 0.56271(13) 0.26833(12) 0.75772(8) 0.0324(3) Uani 1 1 d . . . . .
N1A N 0.31375(13) 0.07259(12) 1.06539(9) 0.0221(3) Uani 1 1 d . . . . .
N2A N 0.29191(13) 0.10893(12) 1.18744(9) 0.0229(3) Uani 1 1 d . . . . .
C1A C 0.43440(14) 0.17169(14) 0.93235(10) 0.0214(3) Uani 1 1 d . . . . .
C2A C 0.40434(15) 0.10313(14) 0.90109(11) 0.0225(3) Uani 1 1 d . . . . .
H2A H 0.3671 0.0654 0.9325 0.027 Uiso 1 1 calc R U . . .
C3A C 0.42923(15) 0.09064(14) 0.82403(11) 0.0232(3) Uani 1 1 d . . . . .
C4A C 0.48244(15) 0.14752(15) 0.77700(11) 0.0246(4) Uani 1 1 d . . . . .
C5A C 0.51013(15) 0.21727(15) 0.80815(11) 0.0247(4) Uani 1 1 d . . . . .
C6A C 0.48736(15) 0.22905(14) 0.88524(11) 0.0233(3) Uani 1 1 d . . . . .
H6A H 0.5075 0.2758 0.9062 0.028 Uiso 1 1 calc R U . . .
C7A C 0.41347(15) 0.18619(14) 1.01317(11) 0.0220(3) Uani 1 1 d . . . . .
H7A H 0.4409 0.2317 1.0285 0.026 Uiso 1 1 calc R U . . .
C8A C 0.36071(15) 0.14427(14) 1.06942(10) 0.0218(3) Uani 1 1 d . . . . .
C9A C 0.34692(14) 0.16798(14) 1.14955(11) 0.0219(3) Uani 1 1 d . . . . .
C10A C 0.27619(14) 0.05413(14) 1.13487(10) 0.0213(3) Uani 1 1 d . . . . .
C11A C 0.21955(16) -0.01762(16) 1.15820(11) 0.0266(4) Uani 1 1 d . . . . .
H11G H 0.1376 0.0267 1.1713 0.040 Uiso 1 1 calc R U . . .
H11H H 0.2557 -0.0685 1.2027 0.040 Uiso 1 1 calc R U . . .
H11I H 0.2281 -0.0585 1.1160 0.040 Uiso 1 1 calc R U . . .
C12A C 0.25956(17) 0.10473(16) 1.26894(11) 0.0283(4) Uani 1 1 d . . . . .
H12G H 0.3210 0.0422 1.2961 0.042 Uiso 1 1 calc R U . . .
H12H H 0.1881 0.0974 1.2782 0.042 Uiso 1 1 calc R U . . .
H12I H 0.2478 0.1717 1.2873 0.042 Uiso 1 1 calc R U . . .
C13A C 0.34910(17) -0.03300(16) 0.83483(11) 0.0274(4) Uani 1 1 d . . . . .
H13G H 0.3974 -0.0817 0.8759 0.041 Uiso 1 1 calc R U . . .
H13H H 0.3336 -0.0755 0.8033 0.041 Uiso 1 1 calc R U . . .
H13I H 0.2762 0.0202 0.8568 0.041 Uiso 1 1 calc R U . . .
C14A C 0.4237(2) 0.1811(2) 0.65143(13) 0.0414(5) Uani 1 1 d . . . . .
H14G H 0.3637 0.1583 0.6700 0.062 Uiso 1 1 calc R U . . .
H14H H 0.4532 0.1599 0.6002 0.062 Uiso 1 1 calc R U . . .
H14I H 0.3911 0.2602 0.6496 0.062 Uiso 1 1 calc R U . . .
C15A C 0.5967(2) 0.33727(18) 0.78827(14) 0.0390(5) Uani 1 1 d . . . . .
H15G H 0.5286 0.3959 0.8104 0.058 Uiso 1 1 calc R U . . .
H15H H 0.6340 0.3685 0.7474 0.058 Uiso 1 1 calc R U . . .
H15I H 0.6508 0.2945 0.8279 0.058 Uiso 1 1 calc R U . . .
O2B O 0.92455(13) 0.63852(12) 0.24997(7) 0.0292(3) Uani 1 1 d . . . . .
O3B O 1.06757(12) 0.72443(10) 0.20938(7) 0.0254(3) Uani 1 1 d . . . . .
O4B O 1.15014(11) 0.78775(11) 0.31315(7) 0.0240(3) Uani 1 1 d . . . . .
C1B C 0.96858(14) 0.68295(13) 0.43952(9) 0.0175(3) Uani 1 1 d . . . . .
C2B C 0.92859(15) 0.64861(13) 0.38489(9) 0.0192(3) Uani 1 1 d . . . . .
H2B H 0.8807 0.6137 0.4002 0.023 Uiso 1 1 calc R U . . .
C3B C 0.95993(15) 0.66630(14) 0.30796(9) 0.0207(3) Uani 1 1 d . . . . .
C4B C 1.03277(15) 0.71543(14) 0.28531(9) 0.0200(3) Uani 1 1 d . . . . .
C5B C 1.07362(14) 0.74774(13) 0.34024(9) 0.0190(3) Uani 1 1 d . . . . .
C6B C 1.04008(14) 0.73351(14) 0.41705(9) 0.0187(3) Uani 1 1 d . . . . .
H6B H 1.0656 0.7580 0.4541 0.022 Uiso 1 1 calc R U . . .
C7B C 0.94005(14) 0.66734(13) 0.52074(9) 0.0183(3) Uani 1 1 d . . . . .
H7B H 0.9739 0.6925 0.5519 0.022 Uiso 1 1 calc R U . . .
C8B C 0.87349(14) 0.62313(13) 0.55932(9) 0.0183(3) Uani 1 1 d D . . . .
C10B C 0.76139(14) 0.54659(13) 0.59473(10) 0.0189(3) Uani 1 1 d D . . . .
N2B N 0.78799(13) 0.56622(12) 0.66167(8) 0.0211(3) Uani 1 1 d . . . . .
N1B N 0.8099(3) 0.5782(3) 0.53239(19) 0.0186(7) Uani 0.9 1 d . U P A 1
O1B O 0.90225(13) 0.63908(12) 0.68930(8) 0.0258(3) Uani 0.9 1 d . U P A 1
C9B C 0.8579(3) 0.6158(3) 0.6436(2) 0.0182(8) Uani 0.9 1 d . U P A 1
C9BA C 0.789(3) 0.591(3) 0.536(2) 0.016(6) Uani 0.1 1 d . U P A 2
O1BA O 0.7731(9) 0.5808(9) 0.4750(6) 0.016(2) Uani 0.1 1 d D U P A 2
N1BA N 0.8773(19) 0.6011(18) 0.6448(14) 0.004(4) Uani 0.1 1 d . U P A 2
C11B C 0.68713(15) 0.49263(15) 0.59550(11) 0.0240(4) Uani 1 1 d . . . . .
H11D H 0.6831 0.4811 0.5433 0.036 Uiso 1 1 calc R U . . .
H11E H 0.6096 0.5387 0.6163 0.036 Uiso 1 1 calc R U . . .
H11F H 0.7196 0.4224 0.6273 0.036 Uiso 1 1 calc R U . . .
C12B C 0.75049(17) 0.53966(16) 0.73984(10) 0.0248(4) Uani 1 1 d . . . . .
H12D H 0.8154 0.4785 0.7651 0.037 Uiso 1 1 calc R U . . .
H12E H 0.6882 0.5198 0.7390 0.037 Uiso 1 1 calc R U . . .
H12F H 0.7227 0.6029 0.7678 0.037 Uiso 1 1 calc R U . . .
C13B C 0.85339(19) 0.58536(19) 0.27020(12) 0.0330(4) Uani 1 1 d . . . . .
H13D H 0.8967 0.5147 0.2994 0.049 Uiso 1 1 calc R U . . .
H13E H 0.8290 0.5747 0.2238 0.049 Uiso 1 1 calc R U . . .
H13F H 0.7854 0.6301 0.3013 0.049 Uiso 1 1 calc R U . . .
C14B C 1.0275(2) 0.83363(16) 0.17314(11) 0.0307(4) Uani 1 1 d . . . . .
H14D H 0.9437 0.8730 0.1821 0.046 Uiso 1 1 calc R U . . .
H14E H 1.0475 0.8328 0.1182 0.046 Uiso 1 1 calc R U . . .
H14F H 1.0639 0.8699 0.1943 0.046 Uiso 1 1 calc R U . . .
C15B C 1.18279(17) 0.83417(17) 0.36608(11) 0.0270(4) Uani 1 1 d . . . . .
H15D H 1.1143 0.8955 0.3852 0.041 Uiso 1 1 calc R U . . .
H15E H 1.2379 0.8597 0.3403 0.041 Uiso 1 1 calc R U . . .
H15F H 1.2184 0.7791 0.4088 0.041 Uiso 1 1 calc R U . . .
O2C O 0.69139(12) 0.37350(12) 0.42447(8) 0.0304(3) Uani 1 1 d . . . . .
O3C O 0.60346(12) 0.24689(11) 0.50809(7) 0.0271(3) Uani 1 1 d . . . . .
O4C O 0.49485(12) 0.16305(11) 0.44434(8) 0.0265(3) Uani 1 1 d . . . . .
N2C N 0.66652(13) 0.43151(13) 0.01855(9) 0.0251(3) Uani 1 1 d . . . . .
C1C C 0.57368(14) 0.31005(14) 0.27248(10) 0.0207(3) Uani 1 1 d . . . . .
C2C C 0.62957(15) 0.35447(14) 0.30720(11) 0.0228(3) Uani 1 1 d . . . . .
H2C H 0.6612 0.3982 0.2772 0.027 Uiso 1 1 calc R U . . .
C3C C 0.63831(15) 0.33425(15) 0.38556(11) 0.0229(3) Uani 1 1 d . . . . .
C4C C 0.59147(15) 0.27043(14) 0.43062(10) 0.0222(3) Uani 1 1 d . . . . .
C5C C 0.53581(14) 0.22626(14) 0.39587(10) 0.0212(3) Uani 1 1 d . . . . .
C6C C 0.52616(14) 0.24616(14) 0.31737(10) 0.0207(3) Uani 1 1 d . . . . .
H6C H 0.4876 0.2167 0.2941 0.025 Uiso 1 1 calc R U . . .
C7C C 0.56724(15) 0.32375(14) 0.18990(10) 0.0222(3) Uani 1 1 d . . . . .
H7C H 0.5273 0.2909 0.1720 0.027 Uiso 1 1 calc R U . . .
C8C C 0.61058(15) 0.37697(14) 0.13544(10) 0.0214(3) Uani 1 1 d D . . . .
C9C C 0.6070(2) 0.3746(2) 0.05096(16) 0.0214(5) Uani 0.9 1 d . U P B 1
O1C O 0.56481(13) 0.33352(13) 0.01814(8) 0.0321(3) Uani 0.95 1 d . U P B 1
N1C N 0.6664(3) 0.4383(3) 0.14343(18) 0.0208(7) Uani 0.9 1 d . U P B 1
C9CA C 0.681(2) 0.434(2) 0.1519(17) 0.006(5) Uani 0.1 1 d . U P B 2
O1CA O 0.698(2) 0.475(2) 0.1999(12) 0.024(5) Uani 0.05 1 d D U P B 2
N1CA N 0.615(2) 0.364(2) 0.0741(14) 0.034(6) Uani 0.1 1 d . U P B 2
C10C C 0.69820(14) 0.46766(14) 0.07520(10) 0.0206(3) Uani 1 1 d D . . . .
C11C C 0.75981(16) 0.53553(15) 0.05665(11) 0.0252(4) Uani 1 1 d . . . . .
H11J H 0.7640 0.5623 0.1031 0.038 Uiso 1 1 calc R U . . .
H11K H 0.7182 0.5973 0.0191 0.038 Uiso 1 1 calc R U . . .
H11L H 0.8379 0.4918 0.0354 0.038 Uiso 1 1 calc R U . . .
C12C C 0.69047(18) 0.44906(19) -0.06349(11) 0.0322(4) Uani 1 1 d . . . . .
H12J H 0.7730 0.4067 -0.0761 0.048 Uiso 1 1 calc R U . . .
H12K H 0.6678 0.5264 -0.0790 0.048 Uiso 1 1 calc R U . . .
H12L H 0.6467 0.4259 -0.0904 0.048 Uiso 1 1 calc R U . . .
C13C C 0.74591(18) 0.43344(18) 0.37992(12) 0.0328(4) Uani 1 1 d . . . . .
H13J H 0.8043 0.3878 0.3437 0.049 Uiso 1 1 calc R U . . .
H13K H 0.7827 0.4554 0.4136 0.049 Uiso 1 1 calc R U . . .
H13L H 0.6882 0.4982 0.3518 0.049 Uiso 1 1 calc R U . . .
C14C C 0.53167(19) 0.33723(17) 0.55004(11) 0.0319(4) Uani 1 1 d . . . . .
H14J H 0.5501 0.3978 0.5317 0.048 Uiso 1 1 calc R U . . .
H14K H 0.5453 0.3156 0.6044 0.048 Uiso 1 1 calc R U . . .
H14L H 0.4506 0.3600 0.5426 0.048 Uiso 1 1 calc R U . . .
C15C C 0.42451(18) 0.12840(17) 0.41272(12) 0.0320(4) Uani 1 1 d . . . . .
H15J H 0.3578 0.1921 0.3913 0.048 Uiso 1 1 calc R U . . .
H15K H 0.3981 0.0865 0.4528 0.048 Uiso 1 1 calc R U . . .
H15L H 0.4695 0.0828 0.3724 0.048 Uiso 1 1 calc R U . . .
O1D O 0.07419(13) 0.86772(12) 0.54178(7) 0.0296(3) Uani 1 1 d . . . . .
O2D O 0.10873(13) 0.83184(11) 0.98036(7) 0.0274(3) Uani 1 1 d . . . . .
O3D O 0.01787(11) 0.69735(10) 1.02722(7) 0.0217(3) Uani 1 1 d . . . . .
O4D O -0.05284(11) 0.61644(10) 0.92870(7) 0.0219(3) Uani 1 1 d . . . . .
N1D N 0.16229(13) 0.96711(12) 0.57055(8) 0.0204(3) Uani 1 1 d . . . . .
N2D N 0.15506(13) 0.93819(12) 0.69947(8) 0.0213(3) Uani 1 1 d . . . . .
C1D C 0.05115(14) 0.78827(13) 0.79415(9) 0.0174(3) Uani 1 1 d . . . . .
C2D C 0.08989(14) 0.82752(14) 0.84656(9) 0.0191(3) Uani 1 1 d . . . . .
H2D H 0.1253 0.8736 0.8291 0.023 Uiso 1 1 calc R U . . .
C3D C 0.07572(15) 0.79815(14) 0.92417(10) 0.0197(3) Uani 1 1 d . . . . .
C4D C 0.02462(14) 0.72898(14) 0.95026(9) 0.0188(3) Uani 1 1 d . . . . .
C5D C -0.01058(14) 0.68800(13) 0.89769(9) 0.0184(3) Uani 1 1 d . . . . .
C6D C 0.00116(14) 0.71837(13) 0.81984(9) 0.0180(3) Uani 1 1 d . . . . .
H6D H -0.0246 0.6918 0.7843 0.022 Uiso 1 1 calc R U . . .
C7D C 0.05919(14) 0.81853(14) 0.71217(9) 0.0189(3) Uani 1 1 d . . . . .
H7D H 0.0285 0.7887 0.6823 0.023 Uiso 1 1 calc R U . . .
C8D C 0.10373(14) 0.88251(14) 0.67243(9) 0.0184(3) Uani 1 1 d . . . . .
C9D C 0.10827(15) 0.90093(14) 0.58731(9) 0.0197(3) Uani 1 1 d . . . . .
C10D C 0.18766(14) 0.98505(14) 0.63844(10) 0.0199(3) Uani 1 1 d . . . . .
C11D C 0.24792(17) 1.05211(15) 0.63853(11) 0.0258(4) Uani 1 1 d . . . . .
H11A H 0.2566 1.0577 0.6913 0.039 Uiso 1 1 calc R U . . .
H11B H 0.2029 1.1249 0.6125 0.039 Uiso 1 1 calc R U . . .
H11C H 0.3241 1.0181 0.6119 0.039 Uiso 1 1 calc R U . . .
C12D C 0.19168(17) 1.00616(16) 0.49376(10) 0.0259(4) Uani 1 1 d . . . . .
H12A H 0.1773 1.0818 0.4922 0.039 Uiso 1 1 calc R U . . .
H12B H 0.1443 1.0019 0.4575 0.039 Uiso 1 1 calc R U . . .
H12C H 0.2732 0.9611 0.4800 0.039 Uiso 1 1 calc R U . . .
C13D C 0.1633(2) 0.90031(19) 0.95627(12) 0.0348(5) Uani 1 1 d . . . . .
H13A H 0.2324 0.8627 0.9235 0.052 Uiso 1 1 calc R U . . .
H13B H 0.1849 0.9177 1.0010 0.052 Uiso 1 1 calc R U . . .
H13C H 0.1100 0.9676 0.9277 0.052 Uiso 1 1 calc R U . . .
C14D C -0.09805(16) 0.73912(17) 1.06124(10) 0.0272(4) Uani 1 1 d . . . . .
H14A H -0.1377 0.8182 1.0483 0.041 Uiso 1 1 calc R U . . .
H14B H -0.0960 0.7217 1.1168 0.041 Uiso 1 1 calc R U . . .
H14C H -0.1392 0.7060 1.0418 0.041 Uiso 1 1 calc R U . . .
C15D C -0.08155(17) 0.56618(16) 0.87670(10) 0.0255(4) Uani 1 1 d . . . . .
H15A H -0.1487 0.6208 0.8496 0.038 Uiso 1 1 calc R U . . .
H15B H -0.0996 0.5090 0.9050 0.038 Uiso 1 1 calc R U . . .
H15C H -0.0161 0.5342 0.8398 0.038 Uiso 1 1 calc R U . . .

loop_
_atom_site_aniso_label
_atom_site_aniso_U_11
_atom_site_aniso_U_22
_atom_site_aniso_U_33
_atom_site_aniso_U_23
_atom_site_aniso_U_13
_atom_site_aniso_U_12
O1A 0.0315(7) 0.0318(7) 0.0343(7) -0.0076(6) -0.0017(6) -0.0187(6)
O2A 0.0335(7) 0.0278(7) 0.0287(7) -0.0048(5) 0.0031(6) -0.0196(6)
O3A 0.0349(8) 0.0329(7) 0.0290(7) -0.0066(6) 0.0084(6) -0.0141(6)
O4A 0.0378(8) 0.0309(7) 0.0349(8) -0.0068(6) 0.0132(6) -0.0237(6)
N1A 0.0200(7) 0.0214(7) 0.0259(7) -0.0011(6) -0.0030(6) -0.0104(6)
N2A 0.0213(7) 0.0251(7) 0.0235(7) -0.0025(6) -0.0016(6) -0.0114(6)
C1A 0.0172(8) 0.0176(8) 0.0277(9) -0.0013(6) -0.0009(6) -0.0070(6)
C2A 0.0186(8) 0.0207(8) 0.0281(9) -0.0001(7) -0.0003(7) -0.0100(7)
C3A 0.0194(8) 0.0201(8) 0.0296(9) -0.0033(7) -0.0001(7) -0.0088(7)
C4A 0.0214(8) 0.0232(8) 0.0269(9) -0.0038(7) 0.0034(7) -0.0092(7)
C5A 0.0201(8) 0.0209(8) 0.0319(9) -0.0014(7) 0.0049(7) -0.0104(7)
C6A 0.0206(8) 0.0198(8) 0.0306(9) -0.0038(7) 0.0024(7) -0.0107(7)
C7A 0.0185(8) 0.0172(8) 0.0300(9) -0.0012(7) -0.0040(7) -0.0076(6)
C8A 0.0184(8) 0.0191(8) 0.0267(9) -0.0013(7) -0.0046(6) -0.0072(6)
C9A 0.0170(8) 0.0200(8) 0.0284(9) -0.0025(7) -0.0033(6) -0.0078(6)
C10A 0.0163(7) 0.0200(8) 0.0269(9) -0.0003(7) -0.0054(6) -0.0074(6)
C11A 0.0263(9) 0.0278(9) 0.0307(10) -0.0025(7) -0.0010(7) -0.0168(8)
C12A 0.0286(9) 0.0313(10) 0.0240(9) -0.0028(7) -0.0022(7) -0.0129(8)
C13A 0.0293(9) 0.0271(9) 0.0322(10) -0.0025(8) -0.0015(8) -0.0186(8)
C14A 0.0525(14) 0.0563(14) 0.0304(11) -0.0025(10) 0.0007(10) -0.0389(12)
C15A 0.0460(13) 0.0340(11) 0.0467(13) -0.0147(9) 0.0216(10) -0.0294(10)
O2B 0.0449(8) 0.0387(8) 0.0163(6) -0.0069(5) 0.0013(5) -0.0287(7)
O3B 0.0366(7) 0.0254(6) 0.0137(6) -0.0024(5) 0.0051(5) -0.0153(6)
O4B 0.0267(6) 0.0350(7) 0.0163(6) -0.0011(5) 0.0020(5) -0.0203(6)
C1B 0.0181(7) 0.0167(7) 0.0157(7) -0.0011(6) 0.0003(6) -0.0068(6)
C2B 0.0227(8) 0.0191(8) 0.0167(7) -0.0020(6) 0.0010(6) -0.0108(7)
C3B 0.0266(8) 0.0200(8) 0.0162(7) -0.0047(6) 0.0003(6) -0.0108(7)
C4B 0.0248(8) 0.0191(8) 0.0138(7) -0.0013(6) 0.0028(6) -0.0092(7)
C5B 0.0180(7) 0.0190(8) 0.0190(8) -0.0003(6) 0.0002(6) -0.0085(6)
C6B 0.0199(8) 0.0203(8) 0.0160(7) -0.0014(6) -0.0013(6) -0.0094(6)
C7B 0.0212(8) 0.0184(7) 0.0151(7) -0.0010(6) -0.0020(6) -0.0088(6)
C8B 0.0208(8) 0.0182(7) 0.0149(7) -0.0008(6) -0.0017(6) -0.0082(6)
C10B 0.0180(7) 0.0159(7) 0.0220(8) 0.0000(6) -0.0036(6) -0.0072(6)
N2B 0.0235(7) 0.0237(7) 0.0166(7) 0.0002(5) -0.0002(5) -0.0123(6)
N1B 0.0186(11) 0.0189(10) 0.0183(9) -0.0009(6) -0.0017(7) -0.0086(8)
O1B 0.0328(7) 0.0333(7) 0.0187(6) -0.0029(5) -0.0006(5) -0.0214(6)
C9B 0.0177(11) 0.0189(11) 0.0169(10) -0.0015(7) -0.0009(7) -0.0074(8)
C9BA 0.016(7) 0.016(7) 0.016(7) -0.0022(13) -0.0011(11) -0.007(3)
O1BA 0.017(3) 0.017(3) 0.015(3) -0.0028(18) -0.0015(18) -0.0089(19)
N1BA 0.004(4) 0.004(4) 0.003(4) -0.0002(11) 0.0000(10) -0.002(2)
C11B 0.0217(8) 0.0243(8) 0.0285(9) -0.0016(7) -0.0025(7) -0.0128(7)
C12B 0.0303(9) 0.0286(9) 0.0166(8) 0.0005(7) 0.0035(7) -0.0164(8)
C13B 0.0379(11) 0.0476(12) 0.0276(10) -0.0149(9) 0.0064(8) -0.0301(10)
C14B 0.0493(12) 0.0291(10) 0.0172(8) 0.0033(7) -0.0028(8) -0.0223(9)
C15B 0.0307(9) 0.0357(10) 0.0228(9) -0.0034(7) 0.0018(7) -0.0227(8)
O2C 0.0324(7) 0.0398(8) 0.0308(7) -0.0030(6) -0.0022(6) -0.0263(7)
O3C 0.0282(7) 0.0284(7) 0.0242(6) 0.0024(5) -0.0068(5) -0.0128(6)
O4C 0.0298(7) 0.0299(7) 0.0261(7) 0.0042(5) -0.0024(5) -0.0211(6)
N2C 0.0241(7) 0.0327(8) 0.0215(7) -0.0025(6) -0.0007(6) -0.0155(7)
C1C 0.0169(7) 0.0198(8) 0.0238(8) -0.0035(6) 0.0020(6) -0.0076(6)
C2C 0.0194(8) 0.0222(8) 0.0284(9) -0.0024(7) 0.0022(7) -0.0119(7)
C3C 0.0171(8) 0.0246(8) 0.0291(9) -0.0041(7) -0.0016(7) -0.0108(7)
C4C 0.0191(8) 0.0226(8) 0.0234(8) 0.0004(7) -0.0027(6) -0.0088(7)
C5C 0.0168(7) 0.0200(8) 0.0261(9) 0.0015(7) -0.0007(6) -0.0092(6)
C6C 0.0174(7) 0.0203(8) 0.0256(8) -0.0042(6) 0.0011(6) -0.0097(6)
C7C 0.0188(8) 0.0231(8) 0.0261(9) -0.0047(7) 0.0022(6) -0.0109(7)
C8C 0.0210(8) 0.0231(8) 0.0212(8) -0.0046(7) 0.0018(6) -0.0110(7)
C9C 0.0209(8) 0.0245(8) 0.0192(8) -0.0016(7) -0.0009(7) -0.0109(6)
O1C 0.0358(7) 0.0445(8) 0.0266(7) -0.0058(6) -0.0010(6) -0.0269(7)
N1C 0.0211(11) 0.0215(9) 0.0200(10) -0.0014(6) -0.0010(7) -0.0101(7)
C9CA 0.006(5) 0.006(5) 0.006(5) -0.0003(12) -0.0002(11) -0.003(2)
O1CA 0.024(5) 0.024(5) 0.024(5) -0.002(2) -0.001(2) -0.011(3)
N1CA 0.034(6) 0.034(6) 0.035(6) -0.0039(12) -0.0023(11) -0.016(3)
C10C 0.0181(8) 0.0200(8) 0.0214(8) -0.0016(6) -0.0005(6) -0.0072(6)
C11C 0.0268(9) 0.0247(9) 0.0262(9) 0.0003(7) -0.0003(7) -0.0148(7)
C12C 0.0329(10) 0.0497(12) 0.0194(9) -0.0019(8) -0.0013(7) -0.0240(10)
C13C 0.0339(10) 0.0404(11) 0.0372(11) -0.0108(9) 0.0067(8) -0.0281(9)
C14C 0.0408(11) 0.0360(11) 0.0234(9) -0.0024(8) -0.0022(8) -0.0213(9)
C15C 0.0294(10) 0.0362(11) 0.0381(11) 0.0055(9) -0.0048(8) -0.0236(9)
O1D 0.0426(8) 0.0392(8) 0.0188(6) -0.0038(5) 0.0002(5) -0.0288(7)
O2D 0.0437(8) 0.0377(7) 0.0158(6) 0.0026(5) -0.0063(5) -0.0316(7)
O3D 0.0243(6) 0.0293(6) 0.0147(5) 0.0024(5) -0.0029(5) -0.0159(5)
O4D 0.0297(6) 0.0280(6) 0.0165(6) -0.0001(5) -0.0007(5) -0.0211(6)
N1D 0.0233(7) 0.0228(7) 0.0174(7) -0.0006(5) 0.0006(5) -0.0134(6)
N2D 0.0246(7) 0.0217(7) 0.0200(7) -0.0009(6) -0.0018(6) -0.0130(6)
C1D 0.0165(7) 0.0191(7) 0.0162(7) -0.0012(6) -0.0002(6) -0.0081(6)
C2D 0.0205(8) 0.0205(8) 0.0195(8) -0.0002(6) -0.0015(6) -0.0126(7)
C3D 0.0220(8) 0.0228(8) 0.0177(8) -0.0019(6) -0.0033(6) -0.0125(7)
C4D 0.0196(8) 0.0210(8) 0.0161(7) 0.0006(6) -0.0017(6) -0.0103(6)
C5D 0.0173(7) 0.0201(8) 0.0193(8) 0.0008(6) -0.0009(6) -0.0106(6)
C6D 0.0190(7) 0.0198(8) 0.0179(7) -0.0030(6) -0.0015(6) -0.0107(6)
C7D 0.0200(8) 0.0212(8) 0.0174(7) -0.0034(6) -0.0003(6) -0.0108(7)
C8D 0.0190(7) 0.0204(8) 0.0155(7) -0.0026(6) 0.0005(6) -0.0089(6)
C9D 0.0219(8) 0.0220(8) 0.0166(7) -0.0010(6) 0.0016(6) -0.0121(7)
C10D 0.0182(7) 0.0185(8) 0.0232(8) -0.0009(6) -0.0031(6) -0.0085(6)
C11D 0.0287(9) 0.0248(9) 0.0294(9) 0.0013(7) -0.0052(7) -0.0172(8)
C12D 0.0337(10) 0.0293(9) 0.0193(8) -0.0001(7) 0.0029(7) -0.0200(8)
C13D 0.0574(14) 0.0440(12) 0.0246(9) 0.0021(8) -0.0103(9) -0.0410(11)
C14D 0.0278(9) 0.0402(11) 0.0166(8) -0.0021(7) 0.0015(7) -0.0191(8)
C15D 0.0348(10) 0.0295(9) 0.0221(8) -0.0045(7) 0.0017(7) -0.0233(8)

loop_
_atom_type_symbol
_atom_type_description
_atom_type_scat_dispersion_real
_atom_type_scat_dispersion_imag
_atom_type_scat_source
C C 0.0033 0.0016 'International Tables Vol C Tables 4.2.6.8 and 6.1.1.4'
H H 0.0000 0.0000 'International Tables Vol C Tables 4.2.6.8 and 6.1.1.4'
N N 0.0061 0.0033 'International Tables Vol C Tables 4.2.6.8 and 6.1.1.4'
O O 0.0106 0.0060 'International Tables Vol C Tables 4.2.6.8 and 6.1.1.4'

loop_
_geom_angle_atom_site_label_1
_geom_angle_atom_site_label_2
_geom_angle_atom_site_label_3
_geom_angle
_geom_angle_site_symmetry_1
_geom_angle_site_symmetry_3
_geom_angle_publ_flag
C3A O2A C13A 116.24(15) . . ?
C4A O3A C14A 114.73(16) . . ?
C5A O4A C15A 116.67(16) . . ?
C10A N1A C8A 105.21(15) . . ?
C9A N2A C10A 108.13(15) . . ?
C9A N2A C12A 124.57(16) . . ?
C10A N2A C12A 127.29(15) . . ?
C2A C1A C6A 119.84(17) . . ?
C2A C1A C7A 122.51(16) . . ?
C6A C1A C7A 117.65(16) . . ?
C3A C2A C1A 119.74(16) . . ?
C3A C2A H2A 120.1 . . ?
C1A C2A H2A 120.1 . . ?
O2A C3A C2A 124.26(16) . . ?
O2A C3A C4A 115.25(16) . . ?
C2A C3A C4A 120.47(17) . . ?
O3A C4A C5A 119.20(16) . . ?
O3A C4A C3A 121.12(17) . . ?
C5A C4A C3A 119.51(17) . . ?
O4A C5A C6A 124.40(17) . . ?
O4A C5A C4A 115.06(17) . . ?
C6A C5A C4A 120.51(16) . . ?
C5A C6A C1A 119.89(17) . . ?
C5A C6A H6A 120.1 . . ?
C1A C6A H6A 120.1 . . ?
C8A C7A C1A 129.38(17) . . ?
C8A C7A H7A 115.3 . . ?
C1A C7A H7A 115.3 . . ?
C7A C8A N1A 128.90(17) . . ?
C7A C8A C9A 122.08(16) . . ?
N1A C8A C9A 108.99(15) . . ?
O1A C9A N2A 125.16(17) . . ?
O1A C9A C8A 131.53(17) . . ?
N2A C9A C8A 103.31(14) . . ?
N1A C10A N2A 114.35(15) . . ?
N1A C10A C11A 124.35(16) . . ?
N2A C10A C11A 121.30(16) . . ?
C10A C11A H11G 109.5 . . ?
C10A C11A H11H 109.5 . . ?
H11G C11A H11H 109.5 . . ?
C10A C11A H11I 109.5 . . ?
H11G C11A H11I 109.5 . . ?
H11H C11A H11I 109.5 . . ?
N2A C12A H12G 109.5 . . ?
N2A C12A H12H 109.5 . . ?
H12G C12A H12H 109.5 . . ?
N2A C12A H12I 109.5 . . ?
H12G C12A H12I 109.5 . . ?
H12H C12A H12I 109.5 . . ?
O2A C13A H13G 109.5 . . ?
O2A C13A H13H 109.5 . . ?
H13G C13A H13H 109.5 . . ?
O2A C13A H13I 109.5 . . ?
H13G C13A H13I 109.5 . . ?
H13H C13A H13I 109.5 . . ?
O3A C14A H14G 109.5 . . ?
O3A C14A H14H 109.5 . . ?
H14G C14A H14H 109.5 . . ?
O3A C14A H14I 109.5 . . ?
H14G C14A H14I 109.5 . . ?
H14H C14A H14I 109.5 . . ?
O4A C15A H15G 109.5 . . ?
O4A C15A H15H 109.5 . . ?
H15G C15A H15H 109.5 . . ?
O4A C15A H15I 109.5 . . ?
H15G C15A H15I 109.5 . . ?
H15H C15A H15I 109.5 . . ?
C3B O2B C13B 117.17(14) . . ?
C4B O3B C14B 114.70(14) . . ?
C5B O4B C15B 116.87(13) . . ?
C6B C1B C2B 120.40(15) . . ?
C6B C1B C7B 116.98(15) . . ?
C2B C1B C7B 122.61(15) . . ?
C3B C2B C1B 119.23(15) . . ?
C3B C2B H2B 120.4 . . ?
C1B C2B H2B 120.4 . . ?
O2B C3B C2B 124.40(16) . . ?
O2B C3B C4B 115.05(15) . . ?
C2B C3B C4B 120.55(15) . . ?
O3B C4B C5B 121.70(15) . . ?
O3B C4B C3B 118.41(15) . . ?
C5B C4B C3B 119.77(15) . . ?
O4B C5B C6B 124.37(15) . . ?
O4B C5B C4B 115.37(14) . . ?
C6B C5B C4B 120.19(15) . . ?
C5B C6B C1B 119.81(15) . . ?
C5B C6B H6B 120.1 . . ?
C1B C6B H6B 120.1 . . ?
C8B C7B C1B 130.82(16) . . ?
C8B C7B H7B 114.6 . . ?
C1B C7B H7B 114.6 . . ?
C7B C8B N1B 130.36(19) . . ?
C7B C8B C9B 120.7(2) . . ?
N1B C8B C9B 109.0(2) . . ?
C7B C8B C9BA 133.8(14) . . ?
C7B C8B N1BA 117.7(9) . . ?
C9BA C8B N1BA 108.5(17) . . ?
C9BA C10B N2B 115.2(18) . . ?
N1B C10B N2B 113.9(2) . . ?
C9BA C10B C11B 122.4(18) . . ?
N1B C10B C11B 124.6(2) . . ?
N2B C10B C11B 121.55(15) . . ?
C9B N2B C10B 108.6(2) . . ?
C10B N2B N1BA 109.3(10) . . ?
C9B N2B C12B 123.7(2) . . ?
C10B N2B C12B 127.67(15) . . ?
N1BA N2B C12B 122.2(10) . . ?
C10B N1B C8B 104.6(2) . . ?
O1B C9B N2B 125.6(3) . . ?
O1B C9B C8B 130.3(3) . . ?
N2B C9B C8B 103.9(3) . . ?
O1BA C9BA C10B 123(3) . . ?
O1BA C9BA C8B 130(3) . . ?
C10B C9BA C8B 105(3) . . ?
N2B N1BA C8B 98.9(15) . . ?
C10B C11B H11D 109.5 . . ?
C10B C11B H11E 109.5 . . ?
H11D C11B H11E 109.5 . . ?
C10B C11B H11F 109.5 . . ?
H11D C11B H11F 109.5 . . ?
H11E C11B H11F 109.5 . . ?
N2B C12B H12D 109.5 . . ?
N2B C12B H12E 109.5 . . ?
H12D C12B H12E 109.5 . . ?
N2B C12B H12F 109.5 . . ?
H12D C12B H12F 109.5 . . ?
H12E C12B H12F 109.5 . . ?
O2B C13B H13D 109.5 . . ?
O2B C13B H13E 109.5 . . ?
H13D C13B H13E 109.5 . . ?
O2B C13B H13F 109.5 . . ?
H13D C13B H13F 109.5 . . ?
H13E C13B H13F 109.5 . . ?
O3B C14B H14D 109.5 . . ?
O3B C14B H14E 109.5 . . ?
H14D C14B H14E 109.5 . . ?
O3B C14B H14F 109.5 . . ?
H14D C14B H14F 109.5 . . ?
H14E C14B H14F 109.5 . . ?
O4B C15B H15D 109.5 . . ?
O4B C15B H15E 109.5 . . ?
H15D C15B H15E 109.5 . . ?
O4B C15B H15F 109.5 . . ?
H15D C15B H15F 109.5 . . ?
H15E C15B H15F 109.5 . . ?
C3C O2C C13C 116.74(15) . . ?
C4C O3C C14C 113.58(14) . . ?
C5C O4C C15C 116.81(14) . . ?
C9C N2C C10C 109.56(17) . . ?
C9C N2C C12C 123.42(18) . . ?
C10C N2C C12C 127.02(16) . . ?
C10C N2C N1CA 95.6(9) . . ?
C12C N2C N1CA 137.1(9) . . ?
C2C C1C C6C 119.88(16) . . ?
C2C C1C C7C 122.08(16) . . ?
C6C C1C C7C 117.99(16) . . ?
C3C C2C C1C 119.67(16) . . ?
C3C C2C H2C 120.2 . . ?
C1C C2C H2C 120.2 . . ?
O2C C3C C2C 123.96(16) . . ?
O2C C3C C4C 115.27(16) . . ?
C2C C3C C4C 120.77(16) . . ?
O3C C4C C5C 119.51(15) . . ?
O3C C4C C3C 121.01(16) . . ?
C5C C4C C3C 119.44(16) . . ?
O4C C5C C6C 124.35(16) . . ?
O4C C5C C4C 115.28(16) . . ?
C6C C5C C4C 120.37(16) . . ?
C5C C6C C1C 119.87(16) . . ?
C5C C6C H6C 120.1 . . ?
C1C C6C H6C 120.1 . . ?
C8C C7C C1C 128.68(16) . . ?
C8C C7C H7C 115.7 . . ?
C1C C7C H7C 115.7 . . ?
N1CA C8C C7C 118.9(14) . . ?
C7C C8C N1C 129.3(2) . . ?
C7C C8C C9C 122.38(17) . . ?
N1C C8C C9C 108.3(2) . . ?
N1CA C8C C9CA 115.3(17) . . ?
C7C C8C C9CA 124.2(11) . . ?
O1C C9C N2C 127.2(2) . . ?
O1C C9C C8C 130.8(2) . . ?
N2C C9C C8C 102.01(18) . . ?
C10C N1C C8C 106.8(2) . . ?
O1CA C9CA C10C 120(3) . . ?
O1CA C9CA C8C 143(3) . . ?
C10C C9CA C8C 94.0(18) . . ?
C8C N1CA N2C 112.5(19) . . ?
N1C C10C N2C 113.3(2) . . ?
N2C C10C C9CA 120.8(13) . . ?
N1C C10C C11C 125.2(2) . . ?
N2C C10C C11C 121.46(16) . . ?
C9CA C10C C11C 117.6(13) . . ?
C10C C11C H11J 109.5 . . ?
C10C C11C H11K 109.5 . . ?
H11J C11C H11K 109.5 . . ?
C10C C11C H11L 109.5 . . ?
H11J C11C H11L 109.5 . . ?
H11K C11C H11L 109.5 . . ?
N2C C12C H12J 109.5 . . ?
N2C C12C H12K 109.5 . . ?
H12J C12C H12K 109.5 . . ?
N2C C12C H12L 109.5 . . ?
H12J C12C H12L 109.5 . . ?
H12K C12C H12L 109.5 . . ?
O2C C13C H13J 109.5 . . ?
O2C C13C H13K 109.5 . . ?
H13J C13C H13K 109.5 . . ?
O2C C13C H13L 109.5 . . ?
H13J C13C H13L 109.5 . . ?
H13K C13C H13L 109.5 . . ?
O3C C14C H14J 109.5 . . ?
O3C C14C H14K 109.5 . . ?
H14J C14C H14K 109.5 . . ?
O3C C14C H14L 109.5 . . ?
H14J C14C H14L 109.5 . . ?
H14K C14C H14L 109.5 . . ?
O4C C15C H15J 109.5 . . ?
O4C C15C H15K 109.5 . . ?
H15J C15C H15K 109.5 . . ?
O4C C15C H15L 109.5 . . ?
H15J C15C H15L 109.5 . . ?
H15K C15C H15L 109.5 . . ?
C3D O2D C13D 116.61(14) . . ?
C4D O3D C14D 113.87(13) . . ?
C5D O4D C15D 116.90(13) . . ?
C9D N1D C10D 108.32(14) . . ?
C9D N1D C12D 125.00(15) . . ?
C10D N1D C12D 126.62(15) . . ?
C10D N2D C8D 105.11(14) . . ?
C6D C1D C2D 120.38(15) . . ?
C6D C1D C7D 117.14(14) . . ?
C2D C1D C7D 122.48(15) . . ?
C3D C2D C1D 119.26(15) . . ?
C3D C2D H2D 120.4 . . ?
C1D C2D H2D 120.4 . . ?
O2D C3D C2D 124.62(15) . . ?
O2D C3D C4D 114.79(14) . . ?
C2D C3D C4D 120.59(15) . . ?
O3D C4D C5D 121.49(15) . . ?
O3D C4D C3D 118.66(14) . . ?
C5D C4D C3D 119.69(15) . . ?
O4D C5D C6D 124.60(15) . . ?
O4D C5D C4D 115.09(14) . . ?
C6D C5D C4D 120.28(15) . . ?
C5D C6D C1D 119.76(15) . . ?
C5D C6D H6D 120.1 . . ?
C1D C6D H6D 120.1 . . ?
C8D C7D C1D 129.54(16) . . ?
C8D C7D H7D 115.2 . . ?
C1D C7D H7D 115.2 . . ?
C7D C8D N2D 129.04(15) . . ?
C7D C8D C9D 121.82(15) . . ?
N2D C8D C9D 109.11(14) . . ?
O1D C9D N1D 126.72(16) . . ?
O1D C9D C8D 130.42(16) . . ?
N1D C9D C8D 102.86(14) . . ?
N2D C10D N1D 114.60(15) . . ?
N2D C10D C11D 124.69(16) . . ?
N1D C10D C11D 120.71(15) . . ?
C10D C11D H11A 109.5 . . ?
C10D C11D H11B 109.5 . . ?
H11A C11D H11B 109.5 . . ?
C10D C11D H11C 109.5 . . ?
H11A C11D H11C 109.5 . . ?
H11B C11D H11C 109.5 . . ?
N1D C12D H12A 109.5 . . ?
N1D C12D H12B 109.5 . . ?
H12A C12D H12B 109.5 . . ?
N1D C12D H12C 109.5 . . ?
H12A C12D H12C 109.5 . . ?
H12B C12D H12C 109.5 . . ?
O2D C13D H13A 109.5 . . ?
O2D C13D H13B 109.5 . . ?
H13A C13D H13B 109.5 . . ?
O2D C13D H13C 109.5 . . ?
H13A C13D H13C 109.5 . . ?
H13B C13D H13C 109.5 . . ?
O3D C14D H14A 109.5 . . ?
O3D C14D H14B 109.5 . . ?
H14A C14D H14B 109.5 . . ?
O3D C14D H14C 109.5 . . ?
H14A C14D H14C 109.5 . . ?
H14B C14D H14C 109.5 . . ?
O4D C15D H15A 109.5 . . ?
O4D C15D H15B 109.5 . . ?
H15A C15D H15B 109.5 . . ?
O4D C15D H15C 109.5 . . ?
H15A C15D H15C 109.5 . . ?
H15B C15D H15C 109.5 . . ?

loop_
_geom_bond_atom_site_label_1
_geom_bond_atom_site_label_2
_geom_bond_distance
_geom_bond_site_symmetry_2
_geom_bond_publ_flag
O1A C9A 1.226(2) . ?
O2A C3A 1.369(2) . ?
O2A C13A 1.431(2) . ?
O3A C4A 1.379(2) . ?
O3A C14A 1.428(3) . ?
O4A C5A 1.370(2) . ?
O4A C15A 1.434(3) . ?
N1A C10A 1.301(2) . ?
N1A C8A 1.413(2) . ?
N2A C9A 1.379(2) . ?
N2A C10A 1.391(2) . ?
N2A C12A 1.457(2) . ?
C1A C2A 1.402(2) . ?
C1A C6A 1.405(2) . ?
C1A C7A 1.458(3) . ?
C2A C3A 1.388(3) . ?
C2A H2A 0.9500 . ?
C3A C4A 1.402(2) . ?
C4A C5A 1.395(3) . ?
C5A C6A 1.386(3) . ?
C6A H6A 0.9500 . ?
C7A C8A 1.352(3) . ?
C7A H7A 0.9500 . ?
C8A C9A 1.486(3) . ?
C10A C11A 1.485(2) . ?
C11A H11G 0.9800 . ?
C11A H11H 0.9800 . ?
C11A H11I 0.9800 . ?
C12A H12G 0.9800 . ?
C12A H12H 0.9800 . ?
C12A H12I 0.9800 . ?
C13A H13G 0.9800 . ?
C13A H13H 0.9800 . ?
C13A H13I 0.9800 . ?
C14A H14G 0.9800 . ?
C14A H14H 0.9800 . ?
C14A H14I 0.9800 . ?
C15A H15G 0.9800 . ?
C15A H15H 0.9800 . ?
C15A H15I 0.9800 . ?
O2B C3B 1.362(2) . ?
O2B C13B 1.422(2) . ?
O3B C4B 1.3741(19) . ?
O3B C14B 1.431(2) . ?
O4B C5B 1.364(2) . ?
O4B C15B 1.433(2) . ?
C1B C6B 1.402(2) . ?
C1B C2B 1.404(2) . ?
C1B C7B 1.452(2) . ?
C2B C3B 1.394(2) . ?
C2B H2B 0.9500 . ?
C3B C4B 1.402(2) . ?
C4B C5B 1.398(2) . ?
C5B C6B 1.392(2) . ?
C6B H6B 0.9500 . ?
C7B C8B 1.350(2) . ?
C7B H7B 0.9500 . ?
C8B N1B 1.417(4) . ?
C8B C9B 1.481(4) . ?
C8B C9BA 1.50(4) . ?
C8B N1BA 1.50(2) . ?
C10B C9BA 1.23(4) . ?
C10B N1B 1.323(4) . ?
C10B N2B 1.386(2) . ?
C10B C11B 1.481(2) . ?
N2B C9B 1.366(4) . ?
N2B N1BA 1.45(2) . ?
N2B C12B 1.462(2) . ?
O1B C9B 1.221(4) . ?
C9BA O1BA 1.17(4) . ?
C11B H11D 0.9800 . ?
C11B H11E 0.9800 . ?
C11B H11F 0.9800 . ?
C12B H12D 0.9800 . ?
C12B H12E 0.9800 . ?
C12B H12F 0.9800 . ?
C13B H13D 0.9800 . ?
C13B H13E 0.9800 . ?
C13B H13F 0.9800 . ?
C14B H14D 0.9800 . ?
C14B H14E 0.9800 . ?
C14B H14F 0.9800 . ?
C15B H15D 0.9800 . ?
C15B H15E 0.9800 . ?
C15B H15F 0.9800 . ?
O2C C3C 1.368(2) . ?
O2C C13C 1.426(2) . ?
O3C C4C 1.377(2) . ?
O3C C14C 1.436(2) . ?
O4C C5C 1.373(2) . ?
O4C C15C 1.429(2) . ?
N2C C9C 1.373(3) . ?
N2C C10C 1.384(2) . ?
N2C C12C 1.458(2) . ?
N2C N1CA 1.56(3) . ?
C1C C2C 1.404(2) . ?
C1C C6C 1.406(2) . ?
C1C C7C 1.460(2) . ?
C2C C3C 1.387(3) . ?
C2C H2C 0.9500 . ?
C3C C4C 1.401(2) . ?
C4C C5C 1.399(2) . ?
C5C C6C 1.390(2) . ?
C6C H6C 0.9500 . ?
C7C C8C 1.353(2) . ?
C7C H7C 0.9500 . ?
C8C N1CA 1.13(2) . ?
C8C N1C 1.393(4) . ?
C8C C9C 1.517(3) . ?
C8C C9CA 1.56(3) . ?
C9C O1C 1.211(3) . ?
N1C C10C 1.297(4) . ?
C9CA O1CA 1.19(4) . ?
C9CA C10C 1.39(3) . ?
C10C C11C 1.484(2) . ?
C11C H11J 0.9800 . ?
C11C H11K 0.9800 . ?
C11C H11L 0.9800 . ?
C12C H12J 0.9800 . ?
C12C H12K 0.9800 . ?
C12C H12L 0.9800 . ?
C13C H13J 0.9800 . ?
C13C H13K 0.9800 . ?
C13C H13L 0.9800 . ?
C14C H14J 0.9800 . ?
C14C H14K 0.9800 . ?
C14C H14L 0.9800 . ?
C15C H15J 0.9800 . ?
C15C H15K 0.9800 . ?
C15C H15L 0.9800 . ?
O1D C9D 1.218(2) . ?
O2D C3D 1.366(2) . ?
O2D C13D 1.426(2) . ?
O3D C4D 1.374(2) . ?
O3D C14D 1.440(2) . ?
O4D C5D 1.3663(19) . ?
O4D C15D 1.429(2) . ?
N1D C9D 1.382(2) . ?
N1D C10D 1.384(2) . ?
N1D C12D 1.459(2) . ?
N2D C10D 1.303(2) . ?
N2D C8D 1.409(2) . ?
C1D C6D 1.401(2) . ?
C1D C2D 1.407(2) . ?
C1D C7D 1.456(2) . ?
C2D C3D 1.390(2) . ?
C2D H2D 0.9500 . ?
C3D C4D 1.405(2) . ?
C4D C5D 1.397(2) . ?
C5D C6D 1.392(2) . ?
C6D H6D 0.9500 . ?
C7D C8D 1.346(2) . ?
C7D H7D 0.9500 . ?
C8D C9D 1.493(2) . ?
C10D C11D 1.481(2) . ?
C11D H11A 0.9800 . ?
C11D H11B 0.9800 . ?
C11D H11C 0.9800 . ?
C12D H12A 0.9800 . ?
C12D H12B 0.9800 . ?
C12D H12C 0.9800 . ?
C13D H13A 0.9800 . ?
C13D H13B 0.9800 . ?
C13D H13C 0.9800 . ?
C14D H14A 0.9800 . ?
C14D H14B 0.9800 . ?
C14D H14C 0.9800 . ?
C15D H15A 0.9800 . ?
C15D H15B 0.9800 . ?
C15D H15C 0.9800 . ?

loop_
_geom_torsion_atom_site_label_1
_geom_torsion_atom_site_label_2
_geom_torsion_atom_site_label_3
_geom_torsion_atom_site_label_4
_geom_torsion
_geom_torsion_site_symmetry_1
_geom_torsion_site_symmetry_2
_geom_torsion_site_symmetry_3
_geom_torsion_site_symmetry_4
_geom_torsion_publ_flag
C6A C1A C2A C3A 1.3(3) . . . . ?
C7A C1A C2A C3A -178.35(16) . . . . ?
C13A O2A C3A C2A 4.0(3) . . . . ?
C13A O2A C3A C4A -177.51(16) . . . . ?
C1A C2A C3A O2A 177.29(16) . . . . ?
C1A C2A C3A C4A -1.1(3) . . . . ?
C14A O3A C4A C5A -107.0(2) . . . . ?
C14A O3A C4A C3A 77.7(2) . . . . ?
O2A C3A C4A O3A -3.4(3) . . . . ?
C2A C3A C4A O3A 175.17(17) . . . . ?
O2A C3A C4A C5A -178.67(16) . . . . ?
C2A C3A C4A C5A -0.2(3) . . . . ?
C15A O4A C5A C6A 0.7(3) . . . . ?
C15A O4A C5A C4A -177.54(18) . . . . ?
O3A C4A C5A O4A 4.1(3) . . . . ?
C3A C4A C5A O4A 179.48(16) . . . . ?
O3A C4A C5A C6A -174.22(17) . . . . ?
C3A C4A C5A C6A 1.2(3) . . . . ?
O4A C5A C6A C1A -179.09(17) . . . . ?
C4A C5A C6A C1A -1.0(3) . . . . ?
C2A C1A C6A C5A -0.3(3) . . . . ?
C7A C1A C6A C5A 179.39(16) . . . . ?
C2A C1A C7A C8A -3.1(3) . . . . ?
C6A C1A C7A C8A 177.26(18) . . . . ?
C1A C7A C8A N1A 1.7(3) . . . . ?
C1A C7A C8A C9A 179.96(16) . . . . ?
C10A N1A C8A C7A 178.17(18) . . . . ?
C10A N1A C8A C9A -0.28(18) . . . . ?
C10A N2A C9A O1A -179.62(17) . . . . ?
C12A N2A C9A O1A -0.9(3) . . . . ?
C10A N2A C9A C8A 0.81(18) . . . . ?
C12A N2A C9A C8A 179.53(16) . . . . ?
C7A C8A C9A O1A 1.5(3) . . . . ?
N1A C8A C9A O1A -179.88(18) . . . . ?
C7A C8A C9A N2A -178.93(16) . . . . ?
N1A C8A C9A N2A -0.35(18) . . . . ?
C8A N1A C10A N2A 0.8(2) . . . . ?
C8A N1A C10A C11A -179.90(16) . . . . ?
C9A N2A C10A N1A -1.1(2) . . . . ?
C12A N2A C10A N1A -179.79(16) . . . . ?
C9A N2A C10A C11A 179.61(16) . . . . ?
C12A N2A C10A C11A 0.9(3) . . . . ?
C6B C1B C2B C3B -0.6(2) . . . . ?
C7B C1B C2B C3B -179.86(16) . . . . ?
C13B O2B C3B C2B -1.7(3) . . . . ?
C13B O2B C3B C4B 178.10(17) . . . . ?
C1B C2B C3B O2B -178.64(16) . . . . ?
C1B C2B C3B C4B 1.5(3) . . . . ?
C14B O3B C4B C5B -68.5(2) . . . . ?
C14B O3B C4B C3B 115.49(18) . . . . ?
O2B C3B C4B O3B -4.2(2) . . . . ?
C2B C3B C4B O3B 175.62(15) . . . . ?
O2B C3B C4B C5B 179.64(15) . . . . ?
C2B C3B C4B C5B -0.5(3) . . . . ?
C15B O4B C5B C6B -10.6(2) . . . . ?
C15B O4B C5B C4B 172.43(15) . . . . ?
O3B C4B C5B O4B -0.4(2) . . . . ?
C3B C4B C5B O4B 175.63(15) . . . . ?
O3B C4B C5B C6B -177.46(15) . . . . ?
C3B C4B C5B C6B -1.5(3) . . . . ?
O4B C5B C6B C1B -174.44(15) . . . . ?
C4B C5B C6B C1B 2.4(2) . . . . ?
C2B C1B C6B C5B -1.3(2) . . . . ?
C7B C1B C6B C5B 177.96(15) . . . . ?
C6B C1B C7B C8B 179.21(17) . . . . ?
C2B C1B C7B C8B -1.5(3) . . . . ?
C1B C7B C8B N1B -0.3(3) . . . . ?
C1B C7B C8B C9B 179.7(2) . . . . ?
C1B C7B C8B C9BA -12.0(18) . . . . ?
C1B C7B C8B N1BA 169.6(9) . . . . ?
N1B C10B N2B C9B 0.9(3) . . . . ?
C11B C10B N2B C9B 179.6(2) . . . . ?
C9BA C10B N2B N1BA -20.5(19) . . . . ?
C11B C10B N2B N1BA 169.7(9) . . . . ?
C9BA C10B N2B C12B 169.7(17) . . . . ?
N1B C10B N2B C12B -178.8(2) . . . . ?
C11B C10B N2B C12B -0.1(3) . . . . ?
N2B C10B N1B C8B -0.4(3) . . . . ?
C11B C10B N1B C8B -179.02(17) . . . . ?
C7B C8B N1B C10B 179.69(19) . . . . ?
C9B C8B N1B C10B -0.3(3) . . . . ?
C10B N2B C9B O1B -175.8(3) . . . . ?
C12B N2B C9B O1B 3.9(4) . . . . ?
C10B N2B C9B C8B -1.0(3) . . . . ?
C12B N2B C9B C8B 178.79(17) . . . . ?
C7B C8B C9B O1B -4.6(5) . . . . ?
N1B C8B C9B O1B 175.3(3) . . . . ?
C7B C8B C9B N2B -179.19(18) . . . . ?
N1B C8B C9B N2B 0.8(3) . . . . ?
N2B C10B C9BA O1BA 179(2) . . . . ?
C11B C10B C9BA O1BA -11(4) . . . . ?
N2B C10B C9BA C8B 16(2) . . . . ?
C11B C10B C9BA C8B -174.0(8) . . . . ?
C7B C8B C9BA O1BA 13(4) . . . . ?
N1BA C8B C9BA O1BA -168(3) . . . . ?
C7B C8B C9BA C10B 174.7(8) . . . . ?
N1BA C8B C9BA C10B -7(3) . . . . ?
C10B N2B N1BA C8B 13.0(13) . . . . ?
C12B N2B N1BA C8B -176.5(5) . . . . ?
C7B C8B N1BA N2B 174.5(6) . . . . ?
C9BA C8B N1BA N2B -4.2(19) . . . . ?
C6C C1C C2C C3C 0.5(3) . . . . ?
C7C C1C C2C C3C -176.67(16) . . . . ?
C13C O2C C3C C2C -3.6(3) . . . . ?
C13C O2C C3C C4C 176.43(17) . . . . ?
C1C C2C C3C O2C 179.74(16) . . . . ?
C1C C2C C3C C4C -0.3(3) . . . . ?
C14C O3C C4C C5C -108.64(19) . . . . ?
C14C O3C C4C C3C 74.0(2) . . . . ?
O2C C3C C4C O3C -2.4(2) . . . . ?
C2C C3C C4C O3C 177.67(16) . . . . ?
O2C C3C C4C C5C -179.74(16) . . . . ?
C2C C3C C4C C5C 0.3(3) . . . . ?
C15C O4C C5C C6C -8.8(3) . . . . ?
C15C O4C C5C C4C 172.00(16) . . . . ?
O3C C4C C5C O4C 1.3(2) . . . . ?
C3C C4C C5C O4C 178.68(15) . . . . ?
O3C C4C C5C C6C -177.89(16) . . . . ?
C3C C4C C5C C6C -0.5(3) . . . . ?
O4C C5C C6C C1C -178.42(16) . . . . ?
C4C C5C C6C C1C 0.7(3) . . . . ?
C2C C1C C6C C5C -0.7(3) . . . . ?
C7C C1C C6C C5C 176.60(16) . . . . ?
C2C C1C C7C C8C 0.3(3) . . . . ?
C6C C1C C7C C8C -176.96(18) . . . . ?
C1C C7C C8C N1CA 166.3(14) . . . . ?
C1C C7C C8C N1C -4.4(4) . . . . ?
C1C C7C C8C C9C 173.77(18) . . . . ?
C1C C7C C8C C9CA 1.5(13) . . . . ?
C10C N2C C9C O1C 178.5(2) . . . . ?
C12C N2C C9C O1C -1.5(4) . . . . ?
C10C N2C C9C C8C -2.2(2) . . . . ?
C12C N2C C9C C8C 177.89(17) . . . . ?
C7C C8C C9C O1C 3.4(4) . . . . ?
N1C C8C C9C O1C -178.0(3) . . . . ?
C7C C8C C9C N2C -175.87(17) . . . . ?
N1C C8C C9C N2C 2.7(2) . . . . ?
C7C C8C N1C C10C 176.2(2) . . . . ?
C9C C8C N1C C10C -2.2(3) . . . . ?
N1CA C8C C9CA O1CA 170(4) . . . . ?
C7C C8C C9CA O1CA -25(5) . . . . ?
N1CA C8C C9CA C10C 14(2) . . . . ?
C7C C8C C9CA C10C 179.1(6) . . . . ?
C7C C8C N1CA N2C 179.7(8) . . . . ?
C9CA C8C N1CA N2C -14(2) . . . . ?
C10C N2C N1CA C8C 7.8(18) . . . . ?
C12C N2C N1CA C8C -178.5(8) . . . . ?
C8C N1C C10C N2C 0.8(3) . . . . ?
C8C N1C C10C C11C 179.29(18) . . . . ?
C9C N2C C10C N1C 1.0(3) . . . . ?
C12C N2C C10C N1C -179.0(2) . . . . ?
C12C N2C C10C C9CA -172.4(14) . . . . ?
N1CA N2C C10C C9CA 2.3(17) . . . . ?
C9C N2C C10C C11C -177.52(18) . . . . ?
C12C N2C C10C C11C 2.4(3) . . . . ?
N1CA N2C C10C C11C 177.1(9) . . . . ?
O1CA C9CA C10C N2C -172(2) . . . . ?
C8C C9CA C10C N2C -8.3(18) . . . . ?
O1CA C9CA C10C C11C 13(3) . . . . ?
C8C C9CA C10C C11C 176.7(5) . . . . ?
C6D C1D C2D C3D -1.4(2) . . . . ?
C7D C1D C2D C3D 177.75(16) . . . . ?
C13D O2D C3D C2D -1.2(3) . . . . ?
C13D O2D C3D C4D 178.68(17) . . . . ?
C1D C2D C3D O2D -179.35(16) . . . . ?
C1D C2D C3D C4D 0.8(3) . . . . ?
C14D O3D C4D C5D -71.0(2) . . . . ?
C14D O3D C4D C3D 113.52(18) . . . . ?
O2D C3D C4D O3D -3.3(2) . . . . ?
C2D C3D C4D O3D 176.56(15) . . . . ?
O2D C3D C4D C5D -178.87(15) . . . . ?
C2D C3D C4D C5D 1.0(3) . . . . ?
C15D O4D C5D C6D 3.0(2) . . . . ?
C15D O4D C5D C4D -175.32(15) . . . . ?
O3D C4D C5D O4D 0.8(2) . . . . ?
C3D C4D C5D O4D 176.24(15) . . . . ?
O3D C4D C5D C6D -177.62(15) . . . . ?
C3D C4D C5D C6D -2.2(3) . . . . ?
O4D C5D C6D C1D -176.71(15) . . . . ?
C4D C5D C6D C1D 1.6(2) . . . . ?
C2D C1D C6D C5D 0.3(2) . . . . ?
C7D C1D C6D C5D -178.96(15) . . . . ?
C6D C1D C7D C8D -179.19(17) . . . . ?
C2D C1D C7D C8D 1.6(3) . . . . ?
C1D C7D C8D N2D -0.1(3) . . . . ?
C1D C7D C8D C9D 177.62(16) . . . . ?
C10D N2D C8D C7D 177.74(18) . . . . ?
C10D N2D C8D C9D -0.17(18) . . . . ?
C10D N1D C9D O1D -179.55(18) . . . . ?
C12D N1D C9D O1D -2.2(3) . . . . ?
C10D N1D C9D C8D 0.42(18) . . . . ?
C12D N1D C9D C8D 177.74(16) . . . . ?
C7D C8D C9D O1D 1.7(3) . . . . ?
N2D C8D C9D O1D 179.81(19) . . . . ?
C7D C8D C9D N1D -178.25(16) . . . . ?
N2D C8D C9D N1D -0.16(18) . . . . ?
C8D N2D C10D N1D 0.5(2) . . . . ?
C8D N2D C10D C11D -179.10(16) . . . . ?
C9D N1D C10D N2D -0.6(2) . . . . ?
C12D N1D C10D N2D -177.86(17) . . . . ?
C9D N1D C10D C11D 178.99(16) . . . . ?
C12D N1D C10D C11D 1.7(3) . . . . ?

_cod_database_fobs_code 2108662
